data_2211127
loop_
_publ_author_name
'Fu-Ping Chen'
'Xian-Wen Wang'
'Bo Hu'
'Ying Chen'
'Jing-Zhong Chen'

_publ_section_title
;
 Bis(2,2'-bipyridine-\k^2^<i>N</i>,<i>N</i>')(hippurato-\k<i>O</i>)copper(II)
 perchlorate dihydrate
;
_journal_coeditor_code NG2100
_journal_issue 11
_journal_name_full 'Acta Crystallographica Section E'
_journal_page_first m3044
_journal_page_last m3046
_journal_paper_doi 10.1107/S1600536806042693
_journal_volume 62
_journal_year 2006
_chemical_formula_iupac '[Cu (C9 H8 N O3) (C10 H8 N2)2] Cl O4, 2H2 O'
_chemical_formula_moiety 'C29 H24 Cu N5 O3 +, Cl O4 -, 2H2 O'
_chemical_formula_sum 'C29 H28 Cl Cu N5 O9'
_chemical_formula_weight 689.55
_chemical_name_systematic
;
Bis(2,2'-bipyridine-\k^2^N,N')(hippurato-\kO)copper(II)
perchlorate dihydrate
;
_space_group_IT_number 14
_symmetry_cell_setting monoclinic
_symmetry_space_group_name_Hall '-P 2ybc'
_symmetry_space_group_name_H-M 'P 1 21/c 1'
_atom_sites_solution_hydrogens geom
_atom_sites_solution_primary direct
_atom_sites_solution_secondary difmap
_audit_creation_method SHELXL-97
_cell_angle_alpha 90.00
_cell_angle_beta 102.2530(10)
_cell_angle_gamma 90.00
_cell_formula_units_Z 4
_cell_length_a 15.3323(15)
_cell_length_b 10.3718(10)
_cell_length_c 19.5278(19)
_cell_measurement_reflns_used 2500
_cell_measurement_temperature 298(2)
_cell_measurement_theta_max 27.5
_cell_measurement_theta_min 0.89
_cell_volume 3034.6(5)
_computing_cell_refinement 'SAINT (Bruker, 2004)'
_computing_data_collection 'SMART (Bruker, 2004)'
_computing_data_reduction SAINT
_computing_molecular_graphics 'SHELXTL (Bruker, 1997)'
_computing_publication_material SHELXTL
_computing_structure_refinement 'SHELXL97 (Sheldrick, 1997)'
_computing_structure_solution 'SHELXS97 (Sheldrick, 1997)'
_diffrn_ambient_temperature 298(2)
_diffrn_detector_area_resol_mean 8.35
_diffrn_measured_fraction_theta_full 0.986
_diffrn_measured_fraction_theta_max 0.986
_diffrn_measurement_device_type
;
Bruker SMART APEX-II CCD
;
_diffrn_measurement_method \w
_diffrn_radiation_monochromator graphite
_diffrn_radiation_source 'fine-focus sealed tube'
_diffrn_radiation_type MoK\a
_diffrn_radiation_wavelength 0.71073
_diffrn_reflns_av_R_equivalents 0.0358
_diffrn_reflns_av_sigmaI/netI 0.0365
_diffrn_reflns_limit_h_max 20
_diffrn_reflns_limit_h_min -20
_diffrn_reflns_limit_k_max 13
_diffrn_reflns_limit_k_min -13
_diffrn_reflns_limit_l_max 25
_diffrn_reflns_limit_l_min -25
_diffrn_reflns_number 27041
_diffrn_reflns_theta_full 28.51
_diffrn_reflns_theta_max 28.51
_diffrn_reflns_theta_min 2.39
_diffrn_standards_decay_% 0
_diffrn_standards_interval_count 0
_diffrn_standards_number 0
_exptl_absorpt_coefficient_mu 0.870
_exptl_absorpt_correction_T_max 0.801
_exptl_absorpt_correction_T_min 0.740
_exptl_absorpt_correction_type multi-scan
_exptl_absorpt_process_details '(SADABS; Sheldrick, 1996)'
_exptl_crystal_colour blue
_exptl_crystal_density_diffrn 1.509
_exptl_crystal_density_method 'not measured'
_exptl_crystal_description prism
_exptl_crystal_F_000 1420
_exptl_crystal_size_max 0.405
_exptl_crystal_size_mid 0.311
_exptl_crystal_size_min 0.257
_refine_diff_density_max 0.376
_refine_diff_density_min -0.417
_refine_ls_extinction_coef 0.0029(4)
_refine_ls_extinction_expression Fc^*^=kFc[1+0.001xFc^2^\l^3^/sin(2\q)]^-1/4^
_refine_ls_extinction_method SHELXL97
_refine_ls_goodness_of_fit_ref 1.024
_refine_ls_hydrogen_treatment constr
_refine_ls_matrix_type full
_refine_ls_number_parameters 407
_refine_ls_number_reflns 7589
_refine_ls_number_restraints 0
_refine_ls_restrained_S_all 1.024
_refine_ls_R_factor_all 0.0715
_refine_ls_R_factor_gt 0.0412
_refine_ls_shift/su_max 0.001
_refine_ls_shift/su_mean 0.000
_refine_ls_structure_factor_coef Fsqd
_refine_ls_weighting_details 'calc w=1/[\s^2^(Fo^2^)+(0.0557P)^2^+0.6157P] where P=(Fo^2^+2Fc^2^)/3'
_refine_ls_weighting_scheme calc
_refine_ls_wR_factor_gt 0.1021
_refine_ls_wR_factor_ref 0.1179
_reflns_number_gt 5108
_reflns_number_total 7589
_reflns_threshold_expression I>2\s(I)
_cod_data_source_file ng2100.cif
_cod_data_source_block I
_cod_original_sg_symbol_H-M 'P 21/c'
_cod_database_code 2211127
_cod_database_fobs_code 2211127

loop_
_symmetry_equiv_pos_as_xyz
'x, y, z'
'-x, y+1/2, -z+1/2'
'-x, -y, -z'
'x, -y-1/2, z-1/2'

loop_
_atom_site_type_symbol
_atom_site_label
_atom_site_fract_x
_atom_site_fract_y
_atom_site_fract_z
_atom_site_U_iso_or_equiv
_atom_site_adp_type
_atom_site_calc_flag
_atom_site_refinement_flags
_atom_site_occupancy
Cu Cu1 0.248199(18) 1.02074(3) 0.490802(15) 0.04546(11) Uani d . 1
Cl Cl1 0.64140(5) 0.50181(7) 0.35647(4) 0.06217(19) Uani d . 1
O O4 0.7265(2) 0.5480(4) 0.3558(2) 0.1539(14) Uani d . 1
O O5 0.5772(2) 0.6015(3) 0.34309(16) 0.1228(10) Uani d . 1
O O6 0.6386(2) 0.4478(3) 0.42273(14) 0.1258(10) Uani d . 1
O O7 0.61945(14) 0.4038(2) 0.30467(12) 0.0844(6) Uani d . 1
N N1 0.17975(12) 0.86873(19) 0.51187(10) 0.0486(5) Uani d . 1
N N2 0.16431(12) 1.1110(2) 0.54509(10) 0.0485(5) Uani d . 1
C C1 0.19282(18) 0.7478(3) 0.49345(15) 0.0618(7) Uani d . 1
H H1 0.2345 0.7321 0.4661 0.074 Uiso calc R 1
C C2 0.1471(2) 0.6450(3) 0.51337(18) 0.0777(9) Uani d . 1
H H2 0.1579 0.5613 0.5002 0.093 Uiso calc R 1
C C3 0.0848(2) 0.6693(3) 0.55324(19) 0.0827(10) Uani d . 1
H H3 0.0529 0.6017 0.5674 0.099 Uiso calc R 1
C C4 0.07011(19) 0.7930(3) 0.57183(15) 0.0699(8) Uani d . 1
H H4 0.0282 0.8100 0.5988 0.084 Uiso calc R 1
C C5 0.11782(15) 0.8931(3) 0.55035(12) 0.0499(6) Uani d . 1
C C6 0.10591(15) 1.0298(2) 0.56557(12) 0.0480(5) Uani d . 1
C C7 0.03916(16) 1.0755(3) 0.59773(13) 0.0623(7) Uani d . 1
H H7 -0.0014 1.0187 0.6107 0.075 Uiso calc R 1
C C8 0.03383(19) 1.2050(3) 0.61004(14) 0.0730(9) Uani d . 1
H H8 -0.0108 1.2370 0.6310 0.088 Uiso calc R 1
C C9 0.0949(2) 1.2874(3) 0.59108(15) 0.0730(8) Uani d . 1
H H9 0.0931 1.3754 0.5998 0.088 Uiso calc R 1
C C10 0.15889(18) 1.2366(3) 0.55883(14) 0.0599(7) Uani d . 1
H H10 0.2002 1.2923 0.5460 0.072 Uiso calc R 1
N N3 0.31849(13) 1.17635(19) 0.47625(10) 0.0505(5) Uani d . 1
N N4 0.37486(12) 0.97782(19) 0.55816(10) 0.0471(4) Uani d . 1
C C11 0.2856(2) 1.2715(3) 0.43189(13) 0.0621(7) Uani d . 1
H H11 0.2260 1.2683 0.4088 0.074 Uiso calc R 1
C C12 0.3370(2) 1.3735(3) 0.41943(15) 0.0719(8) Uani d . 1
H H12 0.3124 1.4388 0.3887 0.086 Uiso calc R 1
C C13 0.4246(2) 1.3778(3) 0.45261(16) 0.0757(9) Uani d . 1
H H13 0.4609 1.4450 0.4438 0.091 Uiso calc R 1
C C14 0.4589(2) 1.2822(3) 0.49915(15) 0.0665(8) Uani d . 1
H H14 0.5183 1.2854 0.5228 0.080 Uiso calc R 1
C C15 0.40494(16) 1.1808(2) 0.51105(12) 0.0504(6) Uani d . 1
C C16 0.43575(15) 1.0717(3) 0.55820(12) 0.0497(6) Uani d . 1
C C17 0.52117(17) 1.0617(3) 0.59986(15) 0.0656(8) Uani d . 1
H H17 0.5625 1.1272 0.5995 0.079 Uiso calc R 1
C C18 0.54420(19) 0.9555(3) 0.64130(16) 0.0708(8) Uani d . 1
H H18 0.6012 0.9481 0.6692 0.085 Uiso calc R 1
C C19 0.48237(18) 0.8601(3) 0.64133(14) 0.0647(7) Uani d . 1
H H19 0.4966 0.7869 0.6690 0.078 Uiso calc R 1
C C20 0.39807(16) 0.8752(3) 0.59921(13) 0.0547(6) Uani d . 1
H H20 0.3558 0.8110 0.5996 0.066 Uiso calc R 1
O O1 0.25799(11) 0.94056(17) 0.39600(9) 0.0532(4) Uani d . 1
O O2 0.13788(12) 1.06382(18) 0.36513(10) 0.0629(5) Uani d . 1
C C21 0.19332(16) 0.9838(2) 0.35148(13) 0.0492(6) Uani d . 1
C C22 0.18132(19) 0.9418(3) 0.27542(13) 0.0572(6) Uani d . 1
H H23 0.1181 0.9300 0.2563 0.069 Uiso calc R 1
H H22 0.2019 1.0108 0.2493 0.069 Uiso calc R 1
N N5 0.22737(14) 0.8246(2) 0.26407(10) 0.0548(5) Uani d . 1
H H5 0.2750 0.8297 0.2475 0.066 Uiso calc R 1
C C23 0.19808(16) 0.7093(2) 0.27852(12) 0.0495(6) Uani d . 1
C C24 0.24936(15) 0.5939(2) 0.26448(12) 0.0494(6) Uani d . 1
C C25 0.20364(18) 0.4793(3) 0.24717(14) 0.0591(7) Uani d . 1
H H25 0.1424 0.4769 0.2448 0.071 Uiso calc R 1
C C26 0.2466(2) 0.3688(3) 0.23340(15) 0.0736(8) Uani d . 1
H H26 0.2146 0.2929 0.2217 0.088 Uiso calc R 1
C C27 0.3376(2) 0.3712(3) 0.23709(15) 0.0755(9) Uani d . 1
H H27 0.3670 0.2975 0.2271 0.091 Uiso calc R 1
C C28 0.3841(2) 0.4830(3) 0.25558(17) 0.0746(9) Uani d . 1
H H28 0.4455 0.4839 0.2592 0.090 Uiso calc R 1
C C29 0.34098(17) 0.5954(3) 0.26905(14) 0.0618(7) Uani d . 1
H H29 0.3733 0.6710 0.2810 0.074 Uiso calc R 1
O O1W 0.0588(2) 0.4796(2) 0.36910(17) 0.1294(12) Uani d . 1
O O2W 0.04166(15) 0.2561(2) 0.28714(12) 0.0857(6) Uani d . 1
O O3 0.12940(11) 0.69794(18) 0.30220(10) 0.0646(5) Uani d . 1
H H2B 0.0723 0.1920 0.3054 0.097 Uiso d . 1
H H1B 0.1048 0.5155 0.3593 0.097 Uiso d . 1
H H1A 0.0464 0.4206 0.3383 0.097 Uiso d . 1
H H2A -0.0066 0.2342 0.2592 0.097 Uiso d . 1

loop_
_atom_site_aniso_label
_atom_site_aniso_U_11
_atom_site_aniso_U_22
_atom_site_aniso_U_33
_atom_site_aniso_U_12
_atom_site_aniso_U_13
_atom_site_aniso_U_23
Cu1 0.04317(17) 0.04653(18) 0.05091(18) -0.00764(12) 0.01948(12) 0.00165(12)
Cl1 0.0609(4) 0.0630(4) 0.0644(4) -0.0055(3) 0.0172(3) -0.0092(3)
O4 0.109(2) 0.174(3) 0.194(3) -0.076(2) 0.066(2) -0.073(3)
O5 0.140(2) 0.0822(18) 0.143(2) 0.0371(17) 0.0243(19) -0.0086(17)
O6 0.169(3) 0.139(3) 0.0811(18) 0.029(2) 0.0509(18) 0.0059(16)
O7 0.0794(14) 0.0846(15) 0.0930(15) -0.0053(12) 0.0268(12) -0.0300(12)
N1 0.0439(10) 0.0502(12) 0.0534(11) -0.0045(9) 0.0142(9) 0.0059(9)
N2 0.0446(10) 0.0584(13) 0.0451(11) -0.0030(9) 0.0150(8) -0.0001(9)
C1 0.0612(16) 0.0525(16) 0.0735(18) -0.0050(13) 0.0180(13) 0.0038(13)
C2 0.081(2) 0.0504(17) 0.099(2) -0.0111(15) 0.0128(18) 0.0107(15)
C3 0.081(2) 0.073(2) 0.097(2) -0.0245(17) 0.0242(18) 0.0268(18)
C4 0.0635(17) 0.085(2) 0.0665(18) -0.0173(15) 0.0255(14) 0.0159(15)
C5 0.0401(12) 0.0664(16) 0.0435(12) -0.0095(11) 0.0090(10) 0.0096(11)
C6 0.0386(12) 0.0695(16) 0.0365(11) -0.0041(11) 0.0096(9) 0.0033(11)
C7 0.0435(14) 0.098(2) 0.0481(14) 0.0011(14) 0.0160(11) 0.0034(14)
C8 0.0569(17) 0.110(3) 0.0547(16) 0.0223(17) 0.0171(13) -0.0084(16)
C9 0.0743(19) 0.076(2) 0.0709(19) 0.0177(16) 0.0197(15) -0.0119(15)
C10 0.0644(16) 0.0563(16) 0.0625(16) 0.0028(13) 0.0214(13) -0.0068(12)
N3 0.0573(12) 0.0521(12) 0.0466(11) -0.0120(10) 0.0211(9) -0.0009(9)
N4 0.0414(10) 0.0547(12) 0.0478(11) -0.0050(9) 0.0153(8) -0.0057(9)
C11 0.0777(18) 0.0573(16) 0.0533(15) -0.0152(14) 0.0187(13) 0.0044(12)
C12 0.111(3) 0.0574(17) 0.0528(16) -0.0241(16) 0.0304(16) -0.0028(13)
C13 0.110(3) 0.0613(18) 0.0663(18) -0.0436(18) 0.0416(18) -0.0159(15)
C14 0.0710(18) 0.0691(18) 0.0665(17) -0.0318(15) 0.0307(14) -0.0219(15)
C15 0.0544(14) 0.0572(15) 0.0469(13) -0.0178(11) 0.0269(11) -0.0169(11)
C16 0.0452(13) 0.0629(15) 0.0459(13) -0.0103(11) 0.0205(10) -0.0165(11)
C17 0.0444(14) 0.089(2) 0.0663(17) -0.0156(14) 0.0185(13) -0.0235(16)
C18 0.0474(15) 0.101(2) 0.0630(18) 0.0061(16) 0.0085(13) -0.0144(17)
C19 0.0584(16) 0.080(2) 0.0558(16) 0.0128(14) 0.0128(13) -0.0046(14)
C20 0.0508(14) 0.0619(16) 0.0523(14) 0.0006(12) 0.0128(11) -0.0022(12)
O1 0.0489(9) 0.0627(11) 0.0515(10) -0.0073(8) 0.0187(8) -0.0003(8)
O2 0.0622(11) 0.0623(11) 0.0703(12) 0.0009(9) 0.0275(9) -0.0068(9)
C21 0.0508(14) 0.0480(13) 0.0546(14) -0.0138(11) 0.0238(12) -0.0002(11)
C22 0.0683(16) 0.0549(15) 0.0515(14) -0.0021(13) 0.0196(12) 0.0016(11)
N5 0.0608(13) 0.0576(13) 0.0530(12) -0.0034(10) 0.0279(10) -0.0010(10)
C23 0.0473(13) 0.0570(15) 0.0464(13) -0.0026(11) 0.0147(10) -0.0013(11)
C24 0.0480(13) 0.0616(15) 0.0416(12) 0.0014(11) 0.0164(10) 0.0032(11)
C25 0.0543(15) 0.0673(17) 0.0546(15) 0.0018(13) 0.0089(12) -0.0100(12)
C26 0.082(2) 0.070(2) 0.0647(18) 0.0095(16) 0.0065(15) -0.0150(14)
C27 0.090(2) 0.081(2) 0.0600(18) 0.0277(19) 0.0253(16) 0.0055(15)
C28 0.0540(16) 0.104(3) 0.074(2) 0.0227(17) 0.0317(15) 0.0273(18)
C29 0.0478(14) 0.0777(19) 0.0639(16) 0.0008(13) 0.0211(12) 0.0165(14)
O1W 0.190(3) 0.0897(18) 0.141(3) -0.0559(19) 0.109(2) -0.0371(16)
O2W 0.0828(14) 0.0752(14) 0.0933(16) -0.0035(11) 0.0060(12) -0.0020(12)
O3 0.0532(10) 0.0629(12) 0.0864(13) 0.0007(8) 0.0345(10) 0.0046(10)

loop_
_atom_type_symbol
_atom_type_description
_atom_type_scat_dispersion_real
_atom_type_scat_dispersion_imag
_atom_type_scat_source
C C 0.0033 0.0016 'International Tables Vol C Tables 4.2.6.8 and 6.1.1.4'
H H 0.0000 0.0000 'International Tables Vol C Tables 4.2.6.8 and 6.1.1.4'
N N 0.0061 0.0033 'International Tables Vol C Tables 4.2.6.8 and 6.1.1.4'
O O 0.0106 0.0060 'International Tables Vol C Tables 4.2.6.8 and 6.1.1.4'
Cl Cl 0.1484 0.1585 'International Tables Vol C Tables 4.2.6.8 and 6.1.1.4'
Cu Cu 0.3201 1.2651 'International Tables Vol C Tables 4.2.6.8 and 6.1.1.4'

loop_
_geom_angle_atom_site_label_1
_geom_angle_atom_site_label_2
_geom_angle_atom_site_label_3
_geom_angle
_geom_angle_publ_flag
N1 Cu1 N3 176.27(8) y
N1 Cu1 N2 80.72(8) y
N1 Cu1 O2 93.61(7) y
N1 Cu1 O1 90.47(7) y
N1 Cu1 N4 99.06(8) y
N2 Cu1 O1 144.88(7) y
N2 Cu1 N4 111.20(7) y
N3 Cu1 N2 96.95(8) y
N3 Cu1 N4 79.00(8) y
N3 Cu1 O1 93.09(7) y
N3 Cu1 O2 89.42(7) y
O1 Cu1 O2 53.38(6) y
O1 Cu1 N4 103.72(7) y
O2 Cu1 N4 154.08(7) y
O2 Cu1 N2 93.06(7) y
O4 Cl1 O5 111.4(2) ?
O4 Cl1 O6 110.7(2) ?
O5 Cl1 O6 107.63(18) ?
O4 Cl1 O7 108.63(16) ?
O5 Cl1 O7 109.92(16) ?
O6 Cl1 O7 108.53(17) ?
C1 N1 C5 119.3(2) ?
C1 N1 Cu1 125.15(17) ?
C5 N1 Cu1 115.53(17) ?
C10 N2 C6 118.4(2) ?
C10 N2 Cu1 128.27(17) ?
C6 N2 Cu1 113.27(16) ?
N1 C1 C2 122.5(3) ?
N1 C1 H1 118.7 ?
C2 C1 H1 118.7 ?
C1 C2 C3 118.3(3) ?
C1 C2 H2 120.8 ?
C3 C2 H2 120.8 ?
C4 C3 C2 119.7(3) ?
C4 C3 H3 120.1 ?
C2 C3 H3 120.1 ?
C3 C4 C5 119.8(3) ?
C3 C4 H4 120.1 ?
C5 C4 H4 120.1 ?
N1 C5 C4 120.4(3) ?
N1 C5 C6 115.1(2) ?
C4 C5 C6 124.5(2) ?
N2 C6 C7 121.2(2) ?
N2 C6 C5 115.1(2) ?
C7 C6 C5 123.7(2) ?
C8 C7 C6 119.3(3) ?
C8 C7 H7 120.3 ?
C6 C7 H7 120.3 ?
C7 C8 C9 119.5(3) ?
C7 C8 H8 120.3 ?
C9 C8 H8 120.3 ?
C8 C9 C10 118.5(3) ?
C8 C9 H9 120.7 ?
C10 C9 H9 120.7 ?
N2 C10 C9 123.0(3) ?
N2 C10 H10 118.5 ?
C9 C10 H10 118.5 ?
C11 N3 C15 119.5(2) ?
C11 N3 Cu1 123.23(18) ?
C15 N3 Cu1 117.16(17) ?
C20 N4 C16 118.6(2) ?
C20 N4 Cu1 128.63(16) ?
C16 N4 Cu1 112.72(16) ?
N3 C11 C12 122.1(3) ?
N3 C11 H11 118.9 ?
C12 C11 H11 118.9 ?
C13 C12 C11 119.1(3) ?
C13 C12 H12 120.4 ?
C11 C12 H12 120.4 ?
C12 C13 C14 119.4(3) ?
C12 C13 H13 120.3 ?
C14 C13 H13 120.3 ?
C13 C14 C15 120.0(3) ?
C13 C14 H14 120.0 ?
C15 C14 H14 120.0 ?
N3 C15 C14 119.7(3) ?
N3 C15 C16 115.9(2) ?
C14 C15 C16 124.3(2) ?
N4 C16 C17 120.8(3) ?
N4 C16 C15 115.1(2) ?
C17 C16 C15 124.1(2) ?
C18 C17 C16 119.9(3) ?
C18 C17 H17 120.0 ?
C16 C17 H17 120.0 ?
C17 C18 C19 119.3(3) ?
C17 C18 H18 120.3 ?
C19 C18 H18 120.3 ?
C18 C19 C20 118.4(3) ?
C18 C19 H19 120.8 ?
C20 C19 H19 120.8 ?
N4 C20 C19 122.9(3) ?
N4 C20 H20 118.5 ?
C19 C20 H20 118.5 ?
C21 O1 Cu1 106.26(15) ?
O1 C21 O2 124.1(2) ?
O1 C21 C22 119.2(2) ?
O2 C21 C22 116.7(2) ?
N5 C22 C21 115.4(2) ?
N5 C22 H23 108.4 ?
C21 C22 H23 108.4 ?
N5 C22 H22 108.4 ?
C21 C22 H22 108.4 ?
H23 C22 H22 107.5 ?
C23 N5 C22 121.7(2) ?
C23 N5 H5 119.1 ?
C22 N5 H5 119.1 ?
O3 C23 N5 121.0(2) ?
O3 C23 C24 121.0(2) ?
N5 C23 C24 118.0(2) ?
C25 C24 C29 118.6(2) ?
C25 C24 C23 118.4(2) ?
C29 C24 C23 123.1(2) ?
C26 C25 C24 121.6(3) ?
C26 C25 H25 119.2 ?
C24 C25 H25 119.2 ?
C25 C26 C27 119.6(3) ?
C25 C26 H26 120.2 ?
C27 C26 H26 120.2 ?
C28 C27 C26 119.5(3) ?
C28 C27 H27 120.2 ?
C26 C27 H27 120.2 ?
C27 C28 C29 121.2(3) ?
C27 C28 H28 119.4 ?
C29 C28 H28 119.4 ?
C24 C29 C28 119.5(3) ?
C24 C29 H29 120.3 ?
C28 C29 H29 120.3 ?
H1B O1W H1A 103.0 ?
H2B O2W H2A 112.9 ?

loop_
_geom_bond_atom_site_label_1
_geom_bond_atom_site_label_2
_geom_bond_distance
_geom_bond_publ_flag
Cu1 N1 1.9849(19) y
Cu1 N2 2.0576(19) y
Cu1 N3 1.9943(19) y
Cu1 N4 2.148(2) y
Cu1 O1 2.0639(17) y
Cu1 O2 2.7058(19) y
Cl1 O4 1.393(3) ?
Cl1 O5 1.413(3) ?
Cl1 O6 1.419(3) ?
Cl1 O7 1.423(2) ?
N1 C1 1.332(3) ?
N1 C5 1.354(3) ?
N2 C10 1.336(3) ?
N2 C6 1.350(3) ?
C1 C2 1.377(4) ?
C1 H1 0.9300 ?
C2 C3 1.377(5) ?
C2 H2 0.9300 ?
C3 C4 1.365(5) ?
C3 H3 0.9300 ?
C4 C5 1.385(3) ?
C4 H4 0.9300 ?
C5 C6 1.468(4) ?
C6 C7 1.392(3) ?
C7 C8 1.371(4) ?
C7 H7 0.9300 ?
C8 C9 1.375(4) ?
C8 H8 0.9300 ?
C9 C10 1.378(4) ?
C9 H9 0.9300 ?
C10 H10 0.9300 ?
N3 C11 1.339(3) ?
N3 C15 1.356(3) ?
N4 C20 1.335(3) ?
N4 C16 1.349(3) ?
C11 C12 1.371(4) ?
C11 H11 0.9300 ?
C12 C13 1.363(4) ?
C12 H12 0.9300 ?
C13 C14 1.372(4) ?
C13 H13 0.9300 ?
C14 C15 1.388(3) ?
C14 H14 0.9300 ?
C15 C16 1.472(4) ?
C16 C17 1.391(3) ?
C17 C18 1.368(4) ?
C17 H17 0.9300 ?
C18 C19 1.371(4) ?
C18 H18 0.9300 ?
C19 C20 1.386(3) ?
C19 H19 0.9300 ?
C20 H20 0.9300 ?
O1 C21 1.255(3) ?
O2 C21 1.256(3) ?
C21 C22 1.521(3) ?
C22 N5 1.446(3) ?
C22 H23 0.9700 ?
C22 H22 0.9700 ?
N5 C23 1.329(3) ?
N5 H5 0.8600 ?
C23 O3 1.242(3) ?
C23 C24 1.489(3) ?
C24 C25 1.385(4) ?
C24 C29 1.389(3) ?
C25 C26 1.377(4) ?
C25 H25 0.9300 ?
C26 C27 1.382(4) ?
C26 H26 0.9300 ?
C27 C28 1.369(4) ?
C27 H27 0.9300 ?
C28 C29 1.392(4) ?
C28 H28 0.9300 ?
C29 H29 0.9300 ?
O1W H1B 0.8559 ?
O1W H1A 0.8502 ?
O2W H2B 0.8470 ?
O2W H2A 0.8515 ?

loop_
_geom_hbond_atom_site_label_D
_geom_hbond_atom_site_label_H
_geom_hbond_atom_site_label_A
_geom_hbond_site_symmetry_A
_geom_hbond_distance_DH
_geom_hbond_distance_HA
_geom_hbond_distance_DA
_geom_hbond_angle_DHA
_geom_hbond_publ_flag
O1W H1A O2W 1_555 0.85 1.97 2.794(3) 163 y
O1W H1B O3 1_555 0.85 2.27 2.934(3) 134 y
O2W H2A O3 2_545 0.85 2.04 2.888(3) 173 y
O2W H2B O2 1_545 0.85 1.91 2.744(3) 167 y
N5 H5 O7 2_655 0.86 2.22 3.055(3) 162 y
C3 H3 O1W 3_566 0.93 2.47 3.309(4) 151 y
C7 H7 O2 3_576 0.93 2.40 3.289(3) 160 y
C8 H8 O3 3_576 0.93 2.54 3.469(3) 173 y
C22 H22 O4 2_655 0.97 2.55 3.362(5) 141 y
